data_7135784
loop_
_publ_author_name
'Yorkgitis, Patrick'
'Abdellaoui, Mehdi'
'Bertrand, Guy'

_publ_section_title
;
 Generation of mono(amino)carbenes from <i>N</i>-triftosyl amino
 hydrazonates with blue light.
;
_journal_issue 30
_journal_name_full 'Chemical communications (Cambridge, England)'
_journal_page_first 7808
_journal_page_last 7811
_journal_paper_doi 10.1039/d6cc01379a
_journal_volume 62
_journal_year 2026
_chemical_formula_moiety 'C34 H43 F3 K N3 O8 S, C4 H8 O'
_chemical_formula_sum 'C38 H51 F3 K N3 O9 S'
_chemical_formula_weight 821.97
_space_group_crystal_system triclinic
_space_group_IT_number 2
_space_group_name_Hall '-P 1'
_space_group_name_H-M_alt 'P -1'
_atom_sites_solution_hydrogens geom
_atom_sites_solution_primary dual
_audit_creation_date 2026-02-02
_audit_creation_method
;
Olex2 1.5
(compiled 2025.07.13 svn.rb7424aed for OlexSys, GUI svn.r7314)
;
_audit_update_record
;
2026-02-09 deposited with the CCDC.	2026-03-24 downloaded from the CCDC.
;
_cell_angle_alpha 80.550(2)
_cell_angle_beta 86.176(2)
_cell_angle_gamma 78.805(2)
_cell_formula_units_Z 2
_cell_length_a 9.1895(5)
_cell_length_b 9.7786(5)
_cell_length_c 22.9310(10)
_cell_measurement_reflns_used 9925
_cell_measurement_temperature 273.15
_cell_measurement_theta_max 27.11
_cell_measurement_theta_min 2.40
_cell_volume 1992.66(17)
_computing_cell_refinement 'SAINT v8.40B (Bruker, 2019)'
_computing_data_collection 'APEX5 v2023.9-2 (Bruker, 2023)'
_computing_data_reduction 'SAINT v8.40B (Bruker, 2019)'
_computing_molecular_graphics 'Olex2 1.5 (Dolomanov et al., 2009)'
_computing_publication_material 'Olex2 1.5 (Dolomanov et al., 2009)'
_computing_structure_refinement 'XL  (Sheldrick, 2008)'
_computing_structure_solution 'XT (Sheldrick, 2008)'
_diffrn_ambient_temperature 273.15
_diffrn_detector 'Bruker Photon III Area Detector'
_diffrn_detector_area_resol_mean 7.407
_diffrn_detector_type 'CPAD Area Detector'
_diffrn_measured_fraction_theta_full 1.000
_diffrn_measured_fraction_theta_max 0.999
_diffrn_measurement_device 'Fixed Chi Three-Circle Diffractometer'
_diffrn_measurement_device_type 'Bruker D8 Venture'
_diffrn_measurement_method '\w and \f scans'
_diffrn_radiation_monochromator 'Double Bounce Multilayer Mirrors'
_diffrn_radiation_probe x-ray
_diffrn_radiation_type MoK\a
_diffrn_radiation_wavelength 0.71073
_diffrn_radiation_xray_symbol K-L~3~
_diffrn_reflns_av_R_equivalents 0.0547
_diffrn_reflns_av_unetI/netI 0.0251
_diffrn_reflns_Laue_measured_fraction_full 1.000
_diffrn_reflns_Laue_measured_fraction_max 0.999
_diffrn_reflns_limit_h_max 11
_diffrn_reflns_limit_h_min -11
_diffrn_reflns_limit_k_max 12
_diffrn_reflns_limit_k_min -12
_diffrn_reflns_limit_l_max 28
_diffrn_reflns_limit_l_min -28
_diffrn_reflns_number 85746
_diffrn_reflns_point_group_measured_fraction_full 1.000
_diffrn_reflns_point_group_measured_fraction_max 0.999
_diffrn_reflns_theta_full 25.242
_diffrn_reflns_theta_max 26.717
_diffrn_reflns_theta_min 1.802
_diffrn_source 'Micro Focus Rotating Anode'
_diffrn_source_current 50.0
_diffrn_source_power 2.5
_diffrn_source_type 'Bruker TXS'
_diffrn_source_voltage 50.0
_diffrn_standards_number 0
_exptl_absorpt_coefficient_mu 0.257
_exptl_absorpt_correction_T_max 0.5628
_exptl_absorpt_correction_T_min 0.5218
_exptl_absorpt_correction_type multi-scan
_exptl_absorpt_process_details
;
SADABS-2016/2 (Bruker,2016/2) was used for absorption correction.
wR2(int) was 0.0809 before and 0.0586 after correction.
The Ratio of minimum to maximum transmission is 0.9271.
The \l/2 correction factor is Not present.
;
_exptl_crystal_colour yellow
_exptl_crystal_colour_primary yellow
_exptl_crystal_density_diffrn 1.370
_exptl_crystal_description prism
_exptl_crystal_F_000 868
_exptl_crystal_size_max 0.16
_exptl_crystal_size_mid 0.14
_exptl_crystal_size_min 0.125
_refine_diff_density_max 0.383
_refine_diff_density_min -0.360
_refine_diff_density_rms 0.043
_refine_ls_extinction_coef 0.0033(4)
_refine_ls_extinction_expression Fc^*^=kFc[1+0.001xFc^2^\l^3^/sin(2\q)]^-1/4^
_refine_ls_extinction_method 'SHELXL-2019/2 (Sheldrick 2019)'
_refine_ls_goodness_of_fit_ref 1.018
_refine_ls_hydrogen_treatment constr
_refine_ls_matrix_type full
_refine_ls_number_parameters 501
_refine_ls_number_reflns 8461
_refine_ls_number_restraints 0
_refine_ls_restrained_S_all 1.018
_refine_ls_R_factor_all 0.0405
_refine_ls_R_factor_gt 0.0322
_refine_ls_shift/su_max 0.001
_refine_ls_shift/su_mean 0.000
_refine_ls_structure_factor_coef Fsqd
_refine_ls_weighting_details 'w=1/[\s^2^(Fo^2^)+(0.0282P)^2^+1.1818P] where P=(Fo^2^+2Fc^2^)/3'
_refine_ls_weighting_scheme calc
_refine_ls_wR_factor_gt 0.0727
_refine_ls_wR_factor_ref 0.0764
_reflns_Friedel_coverage 0.000
_reflns_number_gt 7291
_reflns_number_total 8461
_reflns_threshold_expression 'I > 2\s(I)'
_cod_data_source_file d6cc01379a2.cif
_cod_data_source_block iPr2N_H_K-crown
_cod_depositor_comments
;
The following automatic conversions were performed:

data item '_diffrn_radiation_probe' value 'X-ray' was changed to
'x-ray' in accordance with the
/home/data/users/saulius/crontab/automatic-downloads/current/RSC/lib/dictionaries/cif_core.dic
dictionary named 'cif_core.dic' version 2.4.2 last updated on
2011-04-26.

Automatic conversion script
Id: cif_fix_values 8170 2020-07-09 18:12:32Z antanas 
;
_cod_original_sg_symbol_H-M P-1
_cod_database_code 7135784
_shelx_shelxl_version_number 2019/3
_shelx_space_group_comment
;
The symmetry employed for this shelxl refinement is uniquely defined
by the following loop, which should always be used as a source of
symmetry information in preference to the above space-group names.
They are only intended as comments.
;
_shelx_estimated_absorpt_t_max 0.969
_shelx_estimated_absorpt_t_min 0.960
_olex2_refinement_description
;
1.a Ternary CH refined with riding coordinates:
 C9(H9), C12(H12)
1.b Secondary CH2 refined with riding coordinates:
 C15(H15A,H15B), C16(H16A,H16B), C17(H17A,H17B), C18(H18A,H18B), C25(H25A,
 H25B), C26(H26A,H26B), C27(H27A,H27B), C28(H28A,H28B), C35(H35A,H35B),
 C36(H36A,H36B), C37(H37A,H37B), C38(H38A,H38B)
1.c Aromatic/amide H refined with riding coordinates:
 C1(H1), C4(H4), C5(H5), C6(H6), C7(H7), C20(H20), C21(H21), C22(H22),
 C23(H23), C30(H30), C31(H31), C32(H32), C33(H33)
1.d Idealised Me refined as rotating group:
 C10(H10A,H10B,H10C), C11(H11A,H11B,H11C), C13(H13A,H13B,H13C), C14(H14A,H14B,
 H14C)
;
_olex2_submission_special_instructions 'No special instructions were received'

loop_
_space_group_symop_operation_xyz
'x, y, z'
'-x, -y, -z'

loop_
_atom_site_label
_atom_site_type_symbol
_atom_site_fract_x
_atom_site_fract_y
_atom_site_fract_z
_atom_site_U_iso_or_equiv
_atom_site_adp_type
_atom_site_occupancy
_atom_site_site_symmetry_order
_atom_site_calc_flag
_atom_site_refinement_flags_posn
_atom_site_refinement_flags_adp
_atom_site_refinement_flags_occupancy
_atom_site_disorder_assembly
_atom_site_disorder_group
K1 K 0.57225(3) 0.59480(3) 0.31251(2) 0.01592(8) Uani 1 1 d . . . . .
S1 S 0.76334(4) 0.84505(4) 0.22882(2) 0.01513(8) Uani 1 1 d . . . . .
F1 F 1.04135(10) 0.85516(12) 0.13629(4) 0.0399(3) Uani 1 1 d . . . . .
F2 F 1.03849(11) 1.02764(13) 0.06566(4) 0.0424(3) Uani 1 1 d . . . . .
F3 F 0.99696(12) 1.06903(13) 0.15463(5) 0.0463(3) Uani 1 1 d . . . . .
O1 O 0.62298(11) 0.86652(10) 0.26327(4) 0.0185(2) Uani 1 1 d . . . . .
O2 O 0.88003(11) 0.90320(11) 0.24921(4) 0.0211(2) Uani 1 1 d . . . . .
O3 O 0.51911(10) 0.34272(10) 0.27344(4) 0.0161(2) Uani 1 1 d . . . . .
O4 O 0.76506(10) 0.32397(10) 0.34006(4) 0.0173(2) Uani 1 1 d . . . . .
O5 O 0.74463(10) 0.52469(10) 0.41611(4) 0.0163(2) Uani 1 1 d . . . . .
O6 O 0.51497(10) 0.72835(10) 0.41769(4) 0.0174(2) Uani 1 1 d . . . . .
O7 O 0.29738(10) 0.76735(10) 0.33452(4) 0.0162(2) Uani 1 1 d . . . . .
O8 O 0.30631(10) 0.56307(10) 0.26257(4) 0.0165(2) Uani 1 1 d . . . . .
O9 O 1.00984(11) 0.82415(12) 0.46277(5) 0.0263(2) Uani 1 1 d . . . . .
N1 N 0.66834(14) 0.55416(14) 0.10767(5) 0.0232(3) Uani 1 1 d . . . . .
N2 N 0.70829(13) 0.63287(12) 0.19581(5) 0.0183(2) Uani 1 1 d . . . . .
N3 N 0.82454(13) 0.68866(12) 0.21992(5) 0.0182(2) Uani 1 1 d . . . . .
C1 C 0.74797(16) 0.60835(15) 0.14289(6) 0.0194(3) Uani 1 1 d . . . . .
H1 H 0.840644 0.630065 0.127324 0.023 Uiso 1 1 calc R U . . .
C2 C 0.70983(15) 0.94450(14) 0.15640(6) 0.0163(3) Uani 1 1 d . . . . .
C3 C 0.80595(16) 0.99413(15) 0.11080(6) 0.0185(3) Uani 1 1 d . . . . .
C4 C 0.74941(17) 1.05889(15) 0.05601(7) 0.0217(3) Uani 1 1 d . . . . .
H4 H 0.814600 1.091904 0.025320 0.026 Uiso 1 1 calc R U . . .
C5 C 0.59978(17) 1.07576(16) 0.04569(7) 0.0239(3) Uani 1 1 d . . . . .
H5 H 0.562889 1.119938 0.008148 0.029 Uiso 1 1 calc R U . . .
C6 C 0.50448(17) 1.02832(16) 0.08999(7) 0.0228(3) Uani 1 1 d . . . . .
H6 H 0.401527 1.040479 0.083288 0.027 Uiso 1 1 calc R U . . .
C7 C 0.55983(16) 0.96263(15) 0.14449(6) 0.0193(3) Uani 1 1 d . . . . .
H7 H 0.493545 0.929018 0.174584 0.023 Uiso 1 1 calc R U . . .
C8 C 0.96926(18) 0.98521(19) 0.11762(7) 0.0286(4) Uani 1 1 d . . . . .
C9 C 0.71832(18) 0.55026(17) 0.04545(7) 0.0254(3) Uani 1 1 d . . . . .
H9 H 0.632573 0.535240 0.024177 0.030 Uiso 1 1 calc R U . . .
C10 C 0.76116(18) 0.68815(17) 0.01446(7) 0.0279(3) Uani 1 1 d . . . . .
H10A H 0.682836 0.767556 0.021911 0.042 Uiso 1 1 calc R U . . .
H10B H 0.773523 0.686339 -0.028208 0.042 Uiso 1 1 calc R U . . .
H10C H 0.854620 0.699037 0.029776 0.042 Uiso 1 1 calc R U . . .
C11 C 0.8433(2) 0.42453(18) 0.04053(8) 0.0370(4) Uani 1 1 d . . . . .
H11A H 0.930758 0.436617 0.059986 0.055 Uiso 1 1 calc R U . . .
H11B H 0.868529 0.418465 -0.001285 0.055 Uiso 1 1 calc R U . . .
H11C H 0.811076 0.337696 0.059738 0.055 Uiso 1 1 calc R U . . .
C12 C 0.51945(16) 0.52615(16) 0.12709(7) 0.0211(3) Uani 1 1 d . . . . .
H12 H 0.512463 0.518575 0.171168 0.025 Uiso 1 1 calc R U . . .
C13 C 0.39708(18) 0.64690(17) 0.10261(8) 0.0302(4) Uani 1 1 d . . . . .
H13A H 0.398685 0.655534 0.059397 0.045 Uiso 1 1 calc R U . . .
H13B H 0.413375 0.735147 0.113774 0.045 Uiso 1 1 calc R U . . .
H13C H 0.300522 0.627627 0.118935 0.045 Uiso 1 1 calc R U . . .
C14 C 0.49703(18) 0.38588(16) 0.11197(7) 0.0252(3) Uani 1 1 d . . . . .
H14A H 0.399303 0.367866 0.127330 0.038 Uiso 1 1 calc R U . . .
H14B H 0.574388 0.309914 0.129935 0.038 Uiso 1 1 calc R U . . .
H14C H 0.502961 0.389602 0.068928 0.038 Uiso 1 1 calc R U . . .
C15 C 0.64232(15) 0.22609(14) 0.27373(6) 0.0177(3) Uani 1 1 d . . . . .
H15A H 0.651372 0.189771 0.235557 0.021 Uiso 1 1 calc R U . . .
H15B H 0.627340 0.148542 0.305848 0.021 Uiso 1 1 calc R U . . .
C16 C 0.77951(15) 0.27990(15) 0.28333(6) 0.0177(3) Uani 1 1 d . . . . .
H16A H 0.868001 0.204449 0.281483 0.021 Uiso 1 1 calc R U . . .
H16B H 0.791599 0.360286 0.252154 0.021 Uiso 1 1 calc R U . . .
C17 C 0.89127(15) 0.37669(15) 0.35332(6) 0.0189(3) Uani 1 1 d . . . . .
H17A H 0.901433 0.463126 0.325310 0.023 Uiso 1 1 calc R U . . .
H17B H 0.982700 0.305295 0.350022 0.023 Uiso 1 1 calc R U . . .
C18 C 0.86797(15) 0.40909(15) 0.41546(6) 0.0182(3) Uani 1 1 d . . . . .
H18A H 0.846635 0.325339 0.442827 0.022 Uiso 1 1 calc R U . . .
H18B H 0.958372 0.435030 0.428304 0.022 Uiso 1 1 calc R U . . .
C19 C 0.69853(15) 0.56087(14) 0.47082(6) 0.0154(3) Uani 1 1 d . . . . .
C20 C 0.76625(16) 0.49731(15) 0.52325(6) 0.0184(3) Uani 1 1 d . . . . .
H20 H 0.850629 0.423857 0.522788 0.022 Uiso 1 1 calc R U . . .
C21 C 0.71073(16) 0.54100(15) 0.57675(6) 0.0209(3) Uani 1 1 d . . . . .
H21 H 0.757450 0.497130 0.612559 0.025 Uiso 1 1 calc R U . . .
C22 C 0.58860(16) 0.64736(16) 0.57774(6) 0.0213(3) Uani 1 1 d . . . . .
H22 H 0.551143 0.676946 0.614169 0.026 Uiso 1 1 calc R U . . .
C23 C 0.51980(16) 0.71174(15) 0.52514(6) 0.0194(3) Uani 1 1 d . . . . .
H23 H 0.435084 0.784726 0.525971 0.023 Uiso 1 1 calc R U . . .
C24 C 0.57417(15) 0.66998(14) 0.47171(6) 0.0157(3) Uani 1 1 d . . . . .
C25 C 0.38316(15) 0.83493(15) 0.41871(6) 0.0176(3) Uani 1 1 d . . . . .
H25A H 0.403757 0.915079 0.436124 0.021 Uiso 1 1 calc R U . . .
H25B H 0.303333 0.795591 0.442950 0.021 Uiso 1 1 calc R U . . .
C26 C 0.33606(16) 0.88384(14) 0.35607(6) 0.0174(3) Uani 1 1 d . . . . .
H26A H 0.249746 0.962481 0.354683 0.021 Uiso 1 1 calc R U . . .
H26B H 0.418225 0.917614 0.331282 0.021 Uiso 1 1 calc R U . . .
C27 C 0.24219(15) 0.80409(14) 0.27618(6) 0.0173(3) Uani 1 1 d . . . . .
H27A H 0.322640 0.827147 0.247533 0.021 Uiso 1 1 calc R U . . .
H27B H 0.161548 0.887946 0.274242 0.021 Uiso 1 1 calc R U . . .
C28 C 0.18458(15) 0.68152(14) 0.26103(6) 0.0175(3) Uani 1 1 d . . . . .
H28A H 0.104921 0.657594 0.289904 0.021 Uiso 1 1 calc R U . . .
H28B H 0.143020 0.705723 0.221109 0.021 Uiso 1 1 calc R U . . .
C29 C 0.27372(15) 0.44320(14) 0.24640(6) 0.0154(3) Uani 1 1 d . . . . .
C30 C 0.14101(15) 0.43589(15) 0.22264(6) 0.0184(3) Uani 1 1 d . . . . .
H30 H 0.063743 0.516495 0.217583 0.022 Uiso 1 1 calc R U . . .
C31 C 0.12150(16) 0.30926(16) 0.20615(7) 0.0210(3) Uani 1 1 d . . . . .
H31 H 0.032104 0.305007 0.188546 0.025 Uiso 1 1 calc R U . . .
C32 C 0.23115(16) 0.19066(16) 0.21528(7) 0.0215(3) Uani 1 1 d . . . . .
H32 H 0.215932 0.104432 0.204951 0.026 Uiso 1 1 calc R U . . .
C33 C 0.36447(16) 0.19674(15) 0.23965(6) 0.0187(3) Uani 1 1 d . . . . .
H33 H 0.439204 0.114422 0.246483 0.022 Uiso 1 1 calc R U . . .
C34 C 0.38763(15) 0.32261(15) 0.25381(6) 0.0155(3) Uani 1 1 d . . . . .
C35 C 0.88063(17) 0.87382(17) 0.49712(7) 0.0247(3) Uani 1 1 d . . . . .
H35A H 0.906535 0.923401 0.528184 0.030 Uiso 1 1 calc R U . . .
H35B H 0.833133 0.794361 0.516192 0.030 Uiso 1 1 calc R U . . .
C36 C 0.77774(17) 0.97454(17) 0.45331(8) 0.0278(4) Uani 1 1 d . . . . .
H36A H 0.788355 1.073437 0.453135 0.033 Uiso 1 1 calc R U . . .
H36B H 0.672888 0.966247 0.462971 0.033 Uiso 1 1 calc R U . . .
C37 C 0.8288(2) 0.9273(2) 0.39373(8) 0.0433(5) Uani 1 1 d . . . . .
H37A H 0.747391 0.897355 0.375781 0.052 Uiso 1 1 calc R U . . .
H37B H 0.862895 1.004425 0.365968 0.052 Uiso 1 1 calc R U . . .
C38 C 0.95479(17) 0.80510(17) 0.40840(7) 0.0256(3) Uani 1 1 d . . . . .
H38A H 0.919259 0.714468 0.413054 0.031 Uiso 1 1 calc R U . . .
H38B H 1.033465 0.805500 0.376740 0.031 Uiso 1 1 calc R U . . .

loop_
_atom_site_aniso_label
_atom_site_aniso_U_11
_atom_site_aniso_U_22
_atom_site_aniso_U_33
_atom_site_aniso_U_23
_atom_site_aniso_U_13
_atom_site_aniso_U_12
K1 0.01504(15) 0.01485(15) 0.01696(15) -0.00233(11) -0.00138(11) -0.00038(11)
S1 0.01468(17) 0.01665(17) 0.01422(16) -0.00308(13) -0.00152(12) -0.00236(13)
F1 0.0194(5) 0.0526(7) 0.0360(6) 0.0120(5) 0.0010(4) 0.0055(4)
F2 0.0258(5) 0.0659(7) 0.0304(5) 0.0126(5) 0.0038(4) -0.0146(5)
F3 0.0405(6) 0.0677(8) 0.0407(6) -0.0084(6) -0.0071(5) -0.0331(6)
O1 0.0185(5) 0.0190(5) 0.0174(5) -0.0039(4) 0.0022(4) -0.0018(4)
O2 0.0207(5) 0.0236(5) 0.0211(5) -0.0058(4) -0.0038(4) -0.0058(4)
O3 0.0138(5) 0.0142(5) 0.0195(5) -0.0038(4) -0.0034(4) 0.0015(4)
O4 0.0140(5) 0.0208(5) 0.0177(5) -0.0058(4) 0.0001(4) -0.0027(4)
O5 0.0144(5) 0.0166(5) 0.0167(5) -0.0037(4) -0.0016(4) 0.0019(4)
O6 0.0157(5) 0.0187(5) 0.0156(5) -0.0028(4) -0.0016(4) 0.0028(4)
O7 0.0185(5) 0.0136(5) 0.0158(5) -0.0012(4) -0.0035(4) -0.0011(4)
O8 0.0133(5) 0.0149(5) 0.0209(5) -0.0050(4) -0.0027(4) 0.0012(4)
O9 0.0181(5) 0.0304(6) 0.0285(6) -0.0054(5) -0.0037(4) 0.0021(4)
N1 0.0238(7) 0.0307(7) 0.0182(6) -0.0083(5) 0.0022(5) -0.0098(5)
N2 0.0200(6) 0.0166(6) 0.0189(6) -0.0032(5) -0.0023(5) -0.0036(5)
N3 0.0175(6) 0.0169(6) 0.0199(6) -0.0045(5) -0.0051(5) 0.0002(5)
C1 0.0191(7) 0.0178(7) 0.0205(7) -0.0016(6) -0.0001(6) -0.0024(5)
C2 0.0189(7) 0.0139(6) 0.0165(7) -0.0042(5) -0.0023(5) -0.0018(5)
C3 0.0196(7) 0.0171(7) 0.0190(7) -0.0039(6) -0.0008(6) -0.0032(5)
C4 0.0275(8) 0.0190(7) 0.0186(7) -0.0031(6) -0.0001(6) -0.0045(6)
C5 0.0307(8) 0.0205(7) 0.0193(7) -0.0010(6) -0.0078(6) -0.0010(6)
C6 0.0201(7) 0.0222(7) 0.0259(8) -0.0038(6) -0.0075(6) -0.0010(6)
C7 0.0182(7) 0.0187(7) 0.0208(7) -0.0039(6) -0.0017(6) -0.0022(6)
C8 0.0225(8) 0.0407(10) 0.0217(8) 0.0027(7) -0.0007(6) -0.0101(7)
C9 0.0275(8) 0.0333(9) 0.0185(7) -0.0091(7) 0.0042(6) -0.0112(7)
C10 0.0292(8) 0.0309(9) 0.0220(8) -0.0014(7) 0.0006(6) -0.0047(7)
C11 0.0454(11) 0.0284(9) 0.0382(10) -0.0112(8) 0.0163(8) -0.0106(8)
C12 0.0229(7) 0.0232(8) 0.0186(7) -0.0034(6) 0.0013(6) -0.0087(6)
C13 0.0275(9) 0.0272(8) 0.0359(9) -0.0042(7) 0.0017(7) -0.0068(7)
C14 0.0318(9) 0.0254(8) 0.0206(8) -0.0035(6) -0.0005(6) -0.0111(7)
C15 0.0171(7) 0.0146(7) 0.0196(7) -0.0043(5) -0.0036(5) 0.0038(5)
C16 0.0164(7) 0.0177(7) 0.0172(7) -0.0039(6) 0.0000(5) 0.0017(5)
C17 0.0124(7) 0.0198(7) 0.0248(8) -0.0064(6) -0.0006(5) -0.0012(5)
C18 0.0125(6) 0.0175(7) 0.0237(7) -0.0047(6) -0.0036(5) 0.0020(5)
C19 0.0155(7) 0.0154(7) 0.0167(7) -0.0033(5) 0.0005(5) -0.0062(5)
C20 0.0187(7) 0.0159(7) 0.0200(7) -0.0005(6) -0.0025(6) -0.0030(5)
C21 0.0244(8) 0.0221(7) 0.0164(7) 0.0022(6) -0.0038(6) -0.0079(6)
C22 0.0250(8) 0.0248(8) 0.0154(7) -0.0041(6) 0.0038(6) -0.0083(6)
C23 0.0171(7) 0.0205(7) 0.0200(7) -0.0033(6) 0.0014(6) -0.0026(6)
C24 0.0146(6) 0.0168(7) 0.0161(7) -0.0014(5) -0.0017(5) -0.0045(5)
C25 0.0149(7) 0.0169(7) 0.0202(7) -0.0060(6) -0.0008(5) 0.0016(5)
C26 0.0176(7) 0.0131(6) 0.0208(7) -0.0040(5) -0.0013(5) 0.0002(5)
C27 0.0177(7) 0.0166(7) 0.0154(7) 0.0000(5) -0.0028(5) 0.0009(5)
C28 0.0141(7) 0.0167(7) 0.0196(7) -0.0026(6) -0.0032(5) 0.0030(5)
C29 0.0177(7) 0.0154(7) 0.0133(6) -0.0026(5) 0.0016(5) -0.0037(5)
C30 0.0146(7) 0.0205(7) 0.0190(7) -0.0034(6) 0.0001(5) -0.0003(5)
C31 0.0159(7) 0.0252(8) 0.0232(7) -0.0048(6) -0.0007(6) -0.0060(6)
C32 0.0229(7) 0.0186(7) 0.0249(8) -0.0047(6) -0.0001(6) -0.0073(6)
C33 0.0194(7) 0.0162(7) 0.0192(7) -0.0015(6) -0.0006(6) -0.0008(5)
C34 0.0145(7) 0.0183(7) 0.0131(6) -0.0010(5) -0.0008(5) -0.0027(5)
C35 0.0248(8) 0.0280(8) 0.0232(8) -0.0072(6) 0.0025(6) -0.0080(6)
C36 0.0209(8) 0.0207(8) 0.0411(10) -0.0088(7) 0.0005(7) 0.0009(6)
C37 0.0493(12) 0.0437(11) 0.0284(9) -0.0025(8) -0.0109(8) 0.0128(9)
C38 0.0232(8) 0.0269(8) 0.0283(8) -0.0105(7) 0.0035(6) -0.0048(6)

loop_
_atom_type_symbol
_atom_type_description
_atom_type_scat_dispersion_real
_atom_type_scat_dispersion_imag
_atom_type_scat_source
C C 0.0033 0.0016 'International Tables Vol C Tables 4.2.6.8 and 6.1.1.4'
H H 0.0000 0.0000 'International Tables Vol C Tables 4.2.6.8 and 6.1.1.4'
F F 0.0171 0.0103 'International Tables Vol C Tables 4.2.6.8 and 6.1.1.4'
K K 0.2009 0.2494 'International Tables Vol C Tables 4.2.6.8 and 6.1.1.4'
N N 0.0061 0.0033 'International Tables Vol C Tables 4.2.6.8 and 6.1.1.4'
O O 0.0106 0.0060 'International Tables Vol C Tables 4.2.6.8 and 6.1.1.4'
S S 0.1246 0.1234 'International Tables Vol C Tables 4.2.6.8 and 6.1.1.4'

loop_
_geom_angle_atom_site_label_1
_geom_angle_atom_site_label_2
_geom_angle_atom_site_label_3
_geom_angle
_geom_angle_site_symmetry_1
_geom_angle_site_symmetry_3
_geom_angle_publ_flag
O1 K1 O3 139.00(3) . . ?
O1 K1 O4 133.36(3) . . ?
O1 K1 O5 103.56(3) . . ?
O1 K1 O6 81.05(3) . . ?
O1 K1 O8 106.21(3) . . ?
O1 K1 N2 61.64(3) . . ?
O3 K1 O6 137.80(3) . . ?
O4 K1 O3 57.32(3) . . ?
O4 K1 O6 109.55(3) . . ?
O5 K1 O3 110.81(3) . . ?
O5 K1 O4 58.45(3) . . ?
O5 K1 O6 53.88(3) . . ?
O5 K1 N2 121.73(3) . . ?
O7 K1 O1 77.67(3) . . ?
O7 K1 O3 108.95(3) . . ?
O7 K1 O4 147.23(3) . . ?
O7 K1 O5 110.72(3) . . ?
O7 K1 O6 58.30(3) . . ?
O7 K1 O8 58.63(3) . . ?
O7 K1 N2 118.54(3) . . ?
O8 K1 O3 53.85(3) . . ?
O8 K1 O4 110.25(3) . . ?
O8 K1 O5 144.51(3) . . ?
O8 K1 O6 112.66(3) . . ?
O8 K1 N2 89.66(3) . . ?
N2 K1 O3 81.17(3) . . ?
N2 K1 O4 90.26(3) . . ?
N2 K1 O6 141.03(3) . . ?
O1 S1 N3 114.75(6) . . ?
O1 S1 C2 101.89(6) . . ?
O2 S1 O1 114.81(6) . . ?
O2 S1 N3 109.44(6) . . ?
O2 S1 C2 108.05(6) . . ?
N3 S1 C2 107.16(6) . . ?
S1 O1 K1 106.20(5) . . ?
C15 O3 K1 117.34(7) . . ?
C34 O3 K1 126.58(8) . . ?
C34 O3 C15 116.08(10) . . ?
C16 O4 K1 99.95(7) . . ?
C16 O4 C17 112.46(10) . . ?
C17 O4 K1 96.54(7) . . ?
C18 O5 K1 115.59(7) . . ?
C19 O5 K1 125.67(8) . . ?
C19 O5 C18 115.95(10) . . ?
C24 O6 K1 124.10(8) . . ?
C24 O6 C25 116.09(10) . . ?
C25 O6 K1 116.56(7) . . ?
C26 O7 K1 104.28(7) . . ?
C26 O7 C27 112.80(10) . . ?
C27 O7 K1 100.56(7) . . ?
C28 O8 K1 116.00(7) . . ?
C29 O8 K1 127.91(8) . . ?
C29 O8 C28 115.58(10) . . ?
C38 O9 C35 104.98(11) . . ?
C1 N1 C9 119.00(12) . . ?
C1 N1 C12 120.58(12) . . ?
C12 N1 C9 119.30(12) . . ?
N3 N2 K1 88.89(7) . . ?
C1 N2 K1 158.25(10) . . ?
C1 N2 N3 109.35(11) . . ?
N2 N3 S1 109.21(8) . . ?
N1 C1 H1 117.3 . . ?
N2 C1 N1 125.40(13) . . ?
N2 C1 H1 117.3 . . ?
C3 C2 S1 126.51(11) . . ?
C7 C2 S1 115.47(11) . . ?
C7 C2 C3 117.83(13) . . ?
C2 C3 C8 123.79(13) . . ?
C4 C3 C2 119.73(13) . . ?
C4 C3 C8 116.47(13) . . ?
C3 C4 H4 119.5 . . ?
C5 C4 C3 121.01(14) . . ?
C5 C4 H4 119.5 . . ?
C4 C5 H5 120.1 . . ?
C6 C5 C4 119.85(14) . . ?
C6 C5 H5 120.1 . . ?
C5 C6 H6 120.2 . . ?
C5 C6 C7 119.59(14) . . ?
C7 C6 H6 120.2 . . ?
C2 C7 H7 119.0 . . ?
C6 C7 C2 121.99(14) . . ?
C6 C7 H7 119.0 . . ?
F1 C8 F2 105.33(13) . . ?
F1 C8 F3 107.71(13) . . ?
F1 C8 C3 113.60(13) . . ?
F2 C8 C3 111.83(13) . . ?
F3 C8 F2 105.14(13) . . ?
F3 C8 C3 112.60(14) . . ?
N1 C9 H9 107.0 . . ?
N1 C9 C10 113.29(13) . . ?
N1 C9 C11 110.67(13) . . ?
C10 C9 H9 107.0 . . ?
C11 C9 H9 107.0 . . ?
C11 C9 C10 111.61(13) . . ?
C9 C10 H10A 109.5 . . ?
C9 C10 H10B 109.5 . . ?
C9 C10 H10C 109.5 . . ?
H10A C10 H10B 109.5 . . ?
H10A C10 H10C 109.5 . . ?
H10B C10 H10C 109.5 . . ?
C9 C11 H11A 109.5 . . ?
C9 C11 H11B 109.5 . . ?
C9 C11 H11C 109.5 . . ?
H11A C11 H11B 109.5 . . ?
H11A C11 H11C 109.5 . . ?
H11B C11 H11C 109.5 . . ?
N1 C12 H12 107.2 . . ?
N1 C12 C13 111.99(12) . . ?
N1 C12 C14 111.43(12) . . ?
C13 C12 H12 107.2 . . ?
C14 C12 H12 107.2 . . ?
C14 C12 C13 111.42(13) . . ?
C12 C13 H13A 109.5 . . ?
C12 C13 H13B 109.5 . . ?
C12 C13 H13C 109.5 . . ?
H13A C13 H13B 109.5 . . ?
H13A C13 H13C 109.5 . . ?
H13B C13 H13C 109.5 . . ?
C12 C14 H14A 109.5 . . ?
C12 C14 H14B 109.5 . . ?
C12 C14 H14C 109.5 . . ?
H14A C14 H14B 109.5 . . ?
H14A C14 H14C 109.5 . . ?
H14B C14 H14C 109.5 . . ?
O3 C15 H15A 110.3 . . ?
O3 C15 H15B 110.3 . . ?
O3 C15 C16 107.27(11) . . ?
H15A C15 H15B 108.5 . . ?
C16 C15 H15A 110.3 . . ?
C16 C15 H15B 110.3 . . ?
O4 C16 C15 108.35(11) . . ?
O4 C16 H16A 110.0 . . ?
O4 C16 H16B 110.0 . . ?
C15 C16 H16A 110.0 . . ?
C15 C16 H16B 110.0 . . ?
H16A C16 H16B 108.4 . . ?
O4 C17 H17A 110.2 . . ?
O4 C17 H17B 110.2 . . ?
O4 C17 C18 107.39(11) . . ?
H17A C17 H17B 108.5 . . ?
C18 C17 H17A 110.2 . . ?
C18 C17 H17B 110.2 . . ?
O5 C18 C17 107.86(11) . . ?
O5 C18 H18A 110.1 . . ?
O5 C18 H18B 110.1 . . ?
C17 C18 H18A 110.1 . . ?
C17 C18 H18B 110.1 . . ?
H18A C18 H18B 108.4 . . ?
O5 C19 C20 124.40(12) . . ?
O5 C19 C24 115.92(12) . . ?
C20 C19 C24 119.68(13) . . ?
C19 C20 H20 119.9 . . ?
C19 C20 C21 120.19(13) . . ?
C21 C20 H20 119.9 . . ?
C20 C21 H21 119.9 . . ?
C22 C21 C20 120.21(13) . . ?
C22 C21 H21 119.9 . . ?
C21 C22 H22 120.0 . . ?
C21 C22 C23 119.92(13) . . ?
C23 C22 H22 120.0 . . ?
C22 C23 H23 119.8 . . ?
C24 C23 C22 120.49(13) . . ?
C24 C23 H23 119.8 . . ?
O6 C24 C19 115.90(12) . . ?
O6 C24 C23 124.59(12) . . ?
C23 C24 C19 119.51(13) . . ?
O6 C25 H25A 110.1 . . ?
O6 C25 H25B 110.1 . . ?
O6 C25 C26 107.81(11) . . ?
H25A C25 H25B 108.5 . . ?
C26 C25 H25A 110.1 . . ?
C26 C25 H25B 110.1 . . ?
O7 C26 C25 107.94(11) . . ?
O7 C26 H26A 110.1 . . ?
O7 C26 H26B 110.1 . . ?
C25 C26 H26A 110.1 . . ?
C25 C26 H26B 110.1 . . ?
H26A C26 H26B 108.4 . . ?
O7 C27 H27A 110.0 . . ?
O7 C27 H27B 110.0 . . ?
O7 C27 C28 108.69(11) . . ?
H27A C27 H27B 108.3 . . ?
C28 C27 H27A 110.0 . . ?
C28 C27 H27B 110.0 . . ?
O8 C28 C27 108.17(11) . . ?
O8 C28 H28A 110.1 . . ?
O8 C28 H28B 110.1 . . ?
C27 C28 H28A 110.1 . . ?
C27 C28 H28B 110.1 . . ?
H28A C28 H28B 108.4 . . ?
O8 C29 C30 124.55(12) . . ?
O8 C29 C34 115.79(12) . . ?
C30 C29 C34 119.64(13) . . ?
C29 C30 H30 120.2 . . ?
C29 C30 C31 119.69(13) . . ?
C31 C30 H30 120.2 . . ?
C30 C31 H31 119.8 . . ?
C32 C31 C30 120.41(13) . . ?
C32 C31 H31 119.8 . . ?
C31 C32 H32 119.9 . . ?
C31 C32 C33 120.25(14) . . ?
C33 C32 H32 119.9 . . ?
C32 C33 H33 120.0 . . ?
C34 C33 C32 119.92(13) . . ?
C34 C33 H33 120.0 . . ?
O3 C34 C29 115.48(12) . . ?
O3 C34 C33 124.48(12) . . ?
C33 C34 C29 120.00(12) . . ?
O9 C35 H35A 110.7 . . ?
O9 C35 H35B 110.7 . . ?
O9 C35 C36 105.22(12) . . ?
H35A C35 H35B 108.8 . . ?
C36 C35 H35A 110.7 . . ?
C36 C35 H35B 110.7 . . ?
C35 C36 H36A 111.0 . . ?
C35 C36 H36B 111.0 . . ?
C35 C36 C37 103.90(13) . . ?
H36A C36 H36B 109.0 . . ?
C37 C36 H36A 111.0 . . ?
C37 C36 H36B 111.0 . . ?
C36 C37 H37A 110.9 . . ?
C36 C37 H37B 110.9 . . ?
H37A C37 H37B 108.9 . . ?
C38 C37 C36 104.35(14) . . ?
C38 C37 H37A 110.9 . . ?
C38 C37 H37B 110.9 . . ?
O9 C38 C37 105.66(13) . . ?
O9 C38 H38A 110.6 . . ?
O9 C38 H38B 110.6 . . ?
C37 C38 H38A 110.6 . . ?
C37 C38 H38B 110.6 . . ?
H38A C38 H38B 108.7 . . ?

loop_
_geom_bond_atom_site_label_1
_geom_bond_atom_site_label_2
_geom_bond_distance
_geom_bond_site_symmetry_2
_geom_bond_publ_flag
K1 O1 2.8244(10) . ?
K1 O3 2.8928(10) . ?
K1 O4 2.8862(10) . ?
K1 O5 2.8582(10) . ?
K1 O6 2.8979(10) . ?
K1 O7 2.8172(10) . ?
K1 O8 2.8574(10) . ?
K1 N2 2.8757(12) . ?
S1 O1 1.4647(10) . ?
S1 O2 1.4431(10) . ?
S1 N3 1.5652(12) . ?
S1 C2 1.8271(14) . ?
F1 C8 1.331(2) . ?
F2 C8 1.3547(18) . ?
F3 C8 1.340(2) . ?
O3 C15 1.4421(15) . ?
O3 C34 1.3766(16) . ?
O4 C16 1.4263(16) . ?
O4 C17 1.4263(16) . ?
O5 C18 1.4383(16) . ?
O5 C19 1.3765(16) . ?
O6 C24 1.3759(16) . ?
O6 C25 1.4380(16) . ?
O7 C26 1.4260(16) . ?
O7 C27 1.4276(16) . ?
O8 C28 1.4432(15) . ?
O8 C29 1.3767(16) . ?
O9 C35 1.4294(18) . ?
O9 C38 1.4289(19) . ?
N1 C1 1.3559(19) . ?
N1 C9 1.4738(18) . ?
N1 C12 1.4729(19) . ?
N2 N3 1.4659(16) . ?
N2 C1 1.2906(18) . ?
C1 H1 0.9500 . ?
C2 C3 1.409(2) . ?
C2 C7 1.395(2) . ?
C3 C4 1.396(2) . ?
C3 C8 1.503(2) . ?
C4 H4 0.9500 . ?
C4 C5 1.384(2) . ?
C5 H5 0.9500 . ?
C5 C6 1.378(2) . ?
C6 H6 0.9500 . ?
C6 C7 1.388(2) . ?
C7 H7 0.9500 . ?
C9 H9 1.0000 . ?
C9 C10 1.527(2) . ?
C9 C11 1.524(2) . ?
C10 H10A 0.9800 . ?
C10 H10B 0.9800 . ?
C10 H10C 0.9800 . ?
C11 H11A 0.9800 . ?
C11 H11B 0.9800 . ?
C11 H11C 0.9800 . ?
C12 H12 1.0000 . ?
C12 C13 1.525(2) . ?
C12 C14 1.523(2) . ?
C13 H13A 0.9800 . ?
C13 H13B 0.9800 . ?
C13 H13C 0.9800 . ?
C14 H14A 0.9800 . ?
C14 H14B 0.9800 . ?
C14 H14C 0.9800 . ?
C15 H15A 0.9900 . ?
C15 H15B 0.9900 . ?
C15 C16 1.499(2) . ?
C16 H16A 0.9900 . ?
C16 H16B 0.9900 . ?
C17 H17A 0.9900 . ?
C17 H17B 0.9900 . ?
C17 C18 1.503(2) . ?
C18 H18A 0.9900 . ?
C18 H18B 0.9900 . ?
C19 C20 1.387(2) . ?
C19 C24 1.4055(19) . ?
C20 H20 0.9500 . ?
C20 C21 1.397(2) . ?
C21 H21 0.9500 . ?
C21 C22 1.376(2) . ?
C22 H22 0.9500 . ?
C22 C23 1.396(2) . ?
C23 H23 0.9500 . ?
C23 C24 1.386(2) . ?
C25 H25A 0.9900 . ?
C25 H25B 0.9900 . ?
C25 C26 1.5021(19) . ?
C26 H26A 0.9900 . ?
C26 H26B 0.9900 . ?
C27 H27A 0.9900 . ?
C27 H27B 0.9900 . ?
C27 C28 1.498(2) . ?
C28 H28A 0.9900 . ?
C28 H28B 0.9900 . ?
C29 C30 1.387(2) . ?
C29 C34 1.4121(19) . ?
C30 H30 0.9500 . ?
C30 C31 1.399(2) . ?
C31 H31 0.9500 . ?
C31 C32 1.378(2) . ?
C32 H32 0.9500 . ?
C32 C33 1.395(2) . ?
C33 H33 0.9500 . ?
C33 C34 1.381(2) . ?
C35 H35A 0.9900 . ?
C35 H35B 0.9900 . ?
C35 C36 1.521(2) . ?
C36 H36A 0.9900 . ?
C36 H36B 0.9900 . ?
C36 C37 1.529(2) . ?
C37 H37A 0.9900 . ?
C37 H37B 0.9900 . ?
C37 C38 1.505(2) . ?
C38 H38A 0.9900 . ?
C38 H38B 0.9900 . ?

loop_
_geom_torsion_atom_site_label_1
_geom_torsion_atom_site_label_2
_geom_torsion_atom_site_label_3
_geom_torsion_atom_site_label_4
_geom_torsion
_geom_torsion_site_symmetry_1
_geom_torsion_site_symmetry_2
_geom_torsion_site_symmetry_3
_geom_torsion_site_symmetry_4
_geom_torsion_publ_flag
K1 O3 C15 C16 -11.60(13) . . . . ?
K1 O3 C34 C29 7.23(16) . . . . ?
K1 O3 C34 C33 -175.07(10) . . . . ?
K1 O4 C16 C15 -78.81(10) . . . . ?
K1 O4 C17 C18 80.56(10) . . . . ?
K1 O5 C18 C17 12.22(13) . . . . ?
K1 O5 C19 C20 162.67(10) . . . . ?
K1 O5 C19 C24 -17.34(16) . . . . ?
K1 O6 C24 C19 18.00(15) . . . . ?
K1 O6 C24 C23 -162.12(11) . . . . ?
K1 O6 C25 C26 -19.07(13) . . . . ?
K1 O7 C26 C25 -75.31(10) . . . . ?
K1 O7 C27 C28 77.53(10) . . . . ?
K1 O8 C28 C27 10.94(13) . . . . ?
K1 O8 C29 C30 179.58(10) . . . . ?
K1 O8 C29 C34 -2.09(16) . . . . ?
K1 N2 N3 S1 -78.29(7) . . . . ?
K1 N2 C1 N1 33.4(4) . . . . ?
S1 C2 C3 C4 174.82(11) . . . . ?
S1 C2 C3 C8 -6.8(2) . . . . ?
S1 C2 C7 C6 -175.97(11) . . . . ?
O1 S1 N3 N2 52.66(10) . . . . ?
O1 S1 C2 C3 160.76(12) . . . . ?
O1 S1 C2 C7 -24.34(12) . . . . ?
O2 S1 O1 K1 -117.54(6) . . . . ?
O2 S1 N3 N2 -176.60(8) . . . . ?
O2 S1 C2 C3 39.45(14) . . . . ?
O2 S1 C2 C7 -145.65(10) . . . . ?
O3 C15 C16 O4 63.00(14) . . . . ?
O4 C17 C18 O5 -66.65(14) . . . . ?
O5 C19 C20 C21 -179.69(13) . . . . ?
O5 C19 C24 O6 -0.77(17) . . . . ?
O5 C19 C24 C23 179.35(12) . . . . ?
O6 C25 C26 O7 63.98(14) . . . . ?
O7 C27 C28 O8 -61.35(14) . . . . ?
O8 C29 C30 C31 178.13(13) . . . . ?
O8 C29 C34 O3 -3.18(17) . . . . ?
O8 C29 C34 C33 179.01(12) . . . . ?
O9 C35 C36 C37 23.29(17) . . . . ?
N3 S1 O1 K1 10.55(7) . . . . ?
N3 S1 C2 C3 -78.39(13) . . . . ?
N3 S1 C2 C7 96.52(11) . . . . ?
N3 N2 C1 N1 178.91(13) . . . . ?
C1 N1 C9 C10 -45.73(19) . . . . ?
C1 N1 C9 C11 80.50(17) . . . . ?
C1 N1 C12 C13 96.43(16) . . . . ?
C1 N1 C12 C14 -138.00(14) . . . . ?
C1 N2 N3 S1 113.82(11) . . . . ?
C2 S1 O1 K1 125.96(5) . . . . ?
C2 S1 N3 N2 -59.67(10) . . . . ?
C2 C3 C4 C5 0.2(2) . . . . ?
C2 C3 C8 F1 54.9(2) . . . . ?
C2 C3 C8 F2 173.96(13) . . . . ?
C2 C3 C8 F3 -67.91(19) . . . . ?
C3 C2 C7 C6 -0.6(2) . . . . ?
C3 C4 C5 C6 0.1(2) . . . . ?
C4 C3 C8 F1 -126.67(14) . . . . ?
C4 C3 C8 F2 -7.6(2) . . . . ?
C4 C3 C8 F3 110.54(15) . . . . ?
C4 C5 C6 C7 -0.6(2) . . . . ?
C5 C6 C7 C2 0.9(2) . . . . ?
C7 C2 C3 C4 0.0(2) . . . . ?
C7 C2 C3 C8 178.42(14) . . . . ?
C8 C3 C4 C5 -178.29(14) . . . . ?
C9 N1 C1 N2 171.70(14) . . . . ?
C9 N1 C12 C13 -71.34(17) . . . . ?
C9 N1 C12 C14 54.22(18) . . . . ?
C12 N1 C1 N2 3.9(2) . . . . ?
C12 N1 C9 C10 122.24(15) . . . . ?
C12 N1 C9 C11 -111.53(15) . . . . ?
C15 O3 C34 C29 -172.05(11) . . . . ?
C15 O3 C34 C33 5.65(19) . . . . ?
C16 O4 C17 C18 -175.81(11) . . . . ?
C17 O4 C16 C15 179.80(11) . . . . ?
C18 O5 C19 C20 2.53(19) . . . . ?
C18 O5 C19 C24 -177.48(11) . . . . ?
C19 O5 C18 C17 174.40(11) . . . . ?
C19 C20 C21 C22 0.0(2) . . . . ?
C20 C19 C24 O6 179.22(12) . . . . ?
C20 C19 C24 C23 -0.7(2) . . . . ?
C20 C21 C22 C23 0.1(2) . . . . ?
C21 C22 C23 C24 -0.4(2) . . . . ?
C22 C23 C24 O6 -179.16(13) . . . . ?
C22 C23 C24 C19 0.7(2) . . . . ?
C24 O6 C25 C26 -179.58(11) . . . . ?
C24 C19 C20 C21 0.3(2) . . . . ?
C25 O6 C24 C19 176.88(12) . . . . ?
C25 O6 C24 C23 -3.24(19) . . . . ?
C26 O7 C27 C28 -171.94(11) . . . . ?
C27 O7 C26 C25 176.50(11) . . . . ?
C28 O8 C29 C30 8.14(18) . . . . ?
C28 O8 C29 C34 -173.53(11) . . . . ?
C29 O8 C28 C27 -176.57(11) . . . . ?
C29 C30 C31 C32 2.3(2) . . . . ?
C30 C29 C34 O3 175.24(12) . . . . ?
C30 C29 C34 C33 -2.6(2) . . . . ?
C30 C31 C32 C33 -1.7(2) . . . . ?
C31 C32 C33 C34 -1.0(2) . . . . ?
C32 C33 C34 O3 -174.45(13) . . . . ?
C32 C33 C34 C29 3.2(2) . . . . ?
C34 O3 C15 C16 167.75(11) . . . . ?
C34 C29 C30 C31 -0.1(2) . . . . ?
C35 O9 C38 C37 39.26(16) . . . . ?
C35 C36 C37 C38 0.04(19) . . . . ?
C36 C37 C38 O9 -23.42(19) . . . . ?
C38 O9 C35 C36 -39.03(15) . . . . ?
